data_7021720
loop_
_publ_author_name
'Kumar, Pawan'
'Siddiqui, Mujahuddin M.'
'Reddi, Yerrnaidu'
'Mague, Joel T.'
'Sunoj, Raghavan B.'
'Balakrishna, Maravanji S.'

_publ_section_title
;
 New bisphosphomide ligands,
 1,3-phenylenebis((diphenylphosphino)methanone) and
 (2-bromo-1,3-phenylene)bis((diphenylphosphino)methanone): synthesis,
 coordination behavior, DFT calculations and catalytic studies.
;
_journal_issue 32
_journal_name_full 'Dalton transactions (Cambridge, England : 2003)'
_journal_page_first 11385
_journal_page_last 11399
_journal_paper_doi 10.1039/c3dt51046h
_journal_volume 42
_journal_year 2013
_chemical_formula_moiety 'C52 H52 Cl4 O2 P2 Ru2, C H2 Cl2'
_chemical_formula_sum 'C53 H54 Cl6 O2 P2 Ru2'
_chemical_formula_weight 1199.74
_chemical_name_systematic
;
?
;
_space_group_IT_number 2
_symmetry_cell_setting triclinic
_symmetry_space_group_name_Hall '-P 1'
_symmetry_space_group_name_H-M 'P -1'
_atom_sites_solution_hydrogens geom
_atom_sites_solution_primary direct
_atom_sites_solution_secondary difmap
_audit_creation_method SHELXL-97
_cell_angle_alpha 95.437(4)
_cell_angle_beta 91.368(4)
_cell_angle_gamma 92.086(4)
_cell_formula_units_Z 2
_cell_length_a 11.277(4)
_cell_length_b 12.280(4)
_cell_length_c 21.270(7)
_cell_measurement_reflns_used 2554
_cell_measurement_temperature 100(2)
_cell_measurement_theta_max 28.09
_cell_measurement_theta_min 2.41
_cell_volume 2929.2(17)
_computing_cell_refinement 'Bruker SAINT (Bruker-AXS 2009)'
_computing_data_collection 'Bruker APEX2 (Bruker-AXS, 2010)'
_computing_data_reduction 'Bruker SAINT (Bruker-AXS 2009)'
_computing_molecular_graphics 'Bruker SHELXTL(Bruker-AXS 2008)'
_computing_publication_material 'Bruker SHELXTL(Bruker-AXS 2008)'
_computing_structure_refinement 'SHELXL (Sheldrick, 2008)'
_computing_structure_solution 'SHELXS (Sheldrick, 2008)'
_diffrn_ambient_temperature 100(2)
_diffrn_measured_fraction_theta_full 0.990
_diffrn_measured_fraction_theta_max 0.889
_diffrn_measurement_device_type 'Bruker Smart APEX CCD'
_diffrn_measurement_method '\f and \w scans'
_diffrn_radiation_monochromator graphite
_diffrn_radiation_source 'fine-focus sealed tube'
_diffrn_radiation_type MoK\a
_diffrn_radiation_wavelength 0.71073
_diffrn_reflns_av_R_equivalents 0.0452
_diffrn_reflns_av_sigmaI/netI 0.0542
_diffrn_reflns_limit_h_max 14
_diffrn_reflns_limit_h_min -14
_diffrn_reflns_limit_k_max 16
_diffrn_reflns_limit_k_min -16
_diffrn_reflns_limit_l_max 28
_diffrn_reflns_limit_l_min -26
_diffrn_reflns_number 43808
_diffrn_reflns_theta_full 26.75
_diffrn_reflns_theta_max 28.20
_diffrn_reflns_theta_min 1.67
_exptl_absorpt_coefficient_mu 0.879
_exptl_absorpt_correction_T_max 0.9322
_exptl_absorpt_correction_T_min 0.6236
_exptl_absorpt_correction_type multi-scan
_exptl_absorpt_process_details 'TWINABS (Sheldrick, 2008b)'
_exptl_crystal_colour red
_exptl_crystal_density_diffrn 1.360
_exptl_crystal_density_method 'not measured'
_exptl_crystal_description Slab
_exptl_crystal_F_000 1216
_exptl_crystal_size_max 0.26
_exptl_crystal_size_mid 0.15
_exptl_crystal_size_min 0.08
_platon_squeeze_details
;
Following several attempts to model the disorder in a site
partially occupied by solvent dichloromethane which proved unsuccessful,
the density in this site was removed with the SQUEEZE option of PLATON
(SPEK, 2010).
;
_refine_diff_density_max 1.603
_refine_diff_density_min -1.605
_refine_diff_density_rms 0.123
_refine_ls_extinction_method none
_refine_ls_goodness_of_fit_ref 1.040
_refine_ls_hydrogen_treatment constr
_refine_ls_matrix_type full
_refine_ls_number_parameters 600
_refine_ls_number_reflns 12820
_refine_ls_number_restraints 7
_refine_ls_restrained_S_all 1.041
_refine_ls_R_factor_all 0.0743
_refine_ls_R_factor_gt 0.0594
_refine_ls_shift/su_max 0.001
_refine_ls_shift/su_mean 0.000
_refine_ls_structure_factor_coef Fsqd
_refine_ls_weighting_details 'calc w=1/[\s^2^(Fo^2^)+(0.0773P)^2^+7.1225P] where P=(Fo^2^+2Fc^2^)/3'
_refine_ls_weighting_scheme calc
_refine_ls_wR_factor_gt 0.1476
_refine_ls_wR_factor_ref 0.1568
_reflns_number_gt 10168
_reflns_number_total 12820
_reflns_threshold_expression >2sigma(I)
_cod_data_source_file c3dt51046h.txt
_cod_data_source_block msb488_0m
_cod_depositor_comments
;
The following automatic conversions were performed:

'_symmetry_cell_setting' value 'Triclinic' changed to 'triclinic'
according to /home/saulius/struct/CIF-dictionaries/cif_core.dic
dictionary named 'cif_core.dic' version 2.4.2 from 2011-04-26.

Automatic conversion script
Id: cif_fix_values 1891 2012-01-12 08:04:46Z andrius 
;
_cod_original_sg_symbol_H-M P-1
_cod_database_code 7021720

loop_
_symmetry_equiv_pos_as_xyz
'x, y, z'
'-x, -y, -z'

loop_
_atom_site_label
_atom_site_type_symbol
_atom_site_fract_x
_atom_site_fract_y
_atom_site_fract_z
_atom_site_U_iso_or_equiv
_atom_site_adp_type
_atom_site_occupancy
_atom_site_symmetry_multiplicity
_atom_site_calc_flag
_atom_site_refinement_flags
_atom_site_disorder_assembly
_atom_site_disorder_group
Ru1 Ru 0.86227(3) 0.14292(3) 0.076944(15) 0.02320(10) Uani 1 1 d . A .
Ru2 Ru 0.35594(3) 0.40037(3) 0.396194(17) 0.02842(11) Uani 1 1 d . . .
Cl1 Cl 0.87098(9) 0.19492(10) -0.02987(5) 0.0304(2) Uani 1 1 d . . .
Cl2 Cl 0.71588(9) 0.00256(9) 0.04090(5) 0.0287(2) Uani 1 1 d . . .
Cl3 Cl 0.54689(9) 0.43286(11) 0.35114(5) 0.0326(3) Uani 1 1 d . . .
Cl4 Cl 0.33114(10) 0.59462(11) 0.40009(6) 0.0378(3) Uani 1 1 d . . .
P1 P 0.71220(9) 0.27010(9) 0.09152(5) 0.0212(2) Uani 1 1 d . . .
P2 P 0.24388(9) 0.39597(11) 0.30104(5) 0.0261(2) Uani 1 1 d . . .
O1 O 0.6819(3) 0.2781(3) 0.21631(14) 0.0284(7) Uani 1 1 d . . .
O2 O 0.1608(3) 0.1860(3) 0.28521(16) 0.0382(8) Uani 1 1 d . . .
C1 C 1.1290(5) 0.2631(6) 0.0535(3) 0.060(2) Uani 1 1 d . . .
H1A H 1.1072 0.3396 0.0614 0.090 Uiso 1 1 calc R . .
H1B H 1.1174 0.2391 0.0084 0.090 Uiso 1 1 calc R . .
H1C H 1.2125 0.2565 0.0659 0.090 Uiso 1 1 calc R . .
C2 C 1.0530(4) 0.1935(4) 0.0909(2) 0.0332(11) Uani 1 1 d . A .
C3 C 1.0451(4) 0.0777(4) 0.0754(2) 0.0282(10) Uani 1 1 d . . .
H3 H 1.0893 0.0457 0.0414 0.034 Uiso 1 1 calc R . .
C4 C 0.9739(4) 0.0116(4) 0.1092(2) 0.0321(10) Uani 1 1 d . A .
H4 H 0.9702 -0.0652 0.0980 0.038 Uiso 1 1 calc R . .
C5 C 0.9060(4) 0.0557(6) 0.1602(2) 0.0456(15) Uani 1 1 d D . .
C6 C 0.9152(4) 0.1676(6) 0.1765(2) 0.0497(16) Uani 1 1 d . A .
H6 H 0.8722 0.1986 0.2112 0.060 Uiso 1 1 calc R . .
C7 C 0.9881(5) 0.2372(5) 0.1423(3) 0.0465(15) Uani 1 1 d . . .
H7 H 0.9928 0.3138 0.1543 0.056 Uiso 1 1 calc R A .
C8 C 0.8367(8) -0.0387(9) 0.1907(5) 0.042(2) Uani 0.589(6) 1 d PD A 1
H8 H 0.8114 -0.0958 0.1558 0.050 Uiso 0.589(6) 1 calc PR A 1
C9 C 0.7272(10) -0.0015(10) 0.2235(5) 0.058(2) Uani 0.589(6) 1 d PD A 1
H9A H 0.6746 0.0307 0.1935 0.087 Uiso 0.589(6) 1 calc PR A 1
H9B H 0.7494 0.0535 0.2586 0.087 Uiso 0.589(6) 1 calc PR A 1
H9C H 0.6861 -0.0642 0.2397 0.087 Uiso 0.589(6) 1 calc PR A 1
C10 C 0.9212(10) -0.0921(10) 0.2358(5) 0.057(2) Uani 0.589(6) 1 d PD A 1
H10A H 0.9912 -0.1167 0.2130 0.085 Uiso 0.589(6) 1 calc PR A 1
H10B H 0.8801 -0.1549 0.2520 0.085 Uiso 0.589(6) 1 calc PR A 1
H10C H 0.9459 -0.0384 0.2712 0.085 Uiso 0.589(6) 1 calc PR A 1
C8A C 0.8212(12) 0.0196(12) 0.2077(5) 0.042(2) Uani 0.411(6) 1 d PD A 2
H8A H 0.7450 0.0582 0.2048 0.050 Uiso 0.411(6) 1 calc PR A 2
C9A C 0.8028(16) -0.1008(13) 0.1845(8) 0.058(2) Uani 0.411(6) 1 d PD A 2
H9A1 H 0.7681 -0.1077 0.1415 0.087 Uiso 0.411(6) 1 calc PR A 2
H9A2 H 0.7490 -0.1361 0.2126 0.087 Uiso 0.411(6) 1 calc PR A 2
H9A3 H 0.8793 -0.1361 0.1844 0.087 Uiso 0.411(6) 1 calc PR A 2
C10A C 0.8731(14) 0.0361(14) 0.2748(7) 0.057(2) Uani 0.411(6) 1 d PD A 2
H10D H 0.8815 0.1147 0.2883 0.085 Uiso 0.411(6) 1 calc PR A 2
H10E H 0.9512 0.0037 0.2760 0.085 Uiso 0.411(6) 1 calc PR A 2
H10F H 0.8201 0.0007 0.3032 0.085 Uiso 0.411(6) 1 calc PR A 2
C11 C 0.5930(3) 0.2840(4) 0.0335(2) 0.0244(9) Uani 1 1 d . . .
C12 C 0.5151(4) 0.3677(4) 0.0455(2) 0.0281(9) Uani 1 1 d . . .
H12 H 0.5280 0.4193 0.0815 0.034 Uiso 1 1 calc R . .
C13 C 0.4181(4) 0.3762(4) 0.0051(2) 0.0325(10) Uani 1 1 d . . .
H13 H 0.3647 0.4336 0.0135 0.039 Uiso 1 1 calc R . .
C14 C 0.3989(4) 0.3017(4) -0.0471(2) 0.0344(11) Uani 1 1 d . . .
H14 H 0.3321 0.3074 -0.0745 0.041 Uiso 1 1 calc R . .
C15 C 0.4769(4) 0.2187(4) -0.0596(2) 0.0338(11) Uani 1 1 d . . .
H15 H 0.4637 0.1677 -0.0958 0.041 Uiso 1 1 calc R . .
C16 C 0.5743(4) 0.2093(4) -0.0199(2) 0.0281(9) Uani 1 1 d . . .
H16 H 0.6281 0.1525 -0.0289 0.034 Uiso 1 1 calc R . .
C17 C 0.7767(3) 0.4098(3) 0.1069(2) 0.0221(8) Uani 1 1 d . . .
C18 C 0.7785(5) 0.4750(5) 0.1640(2) 0.0434(13) Uani 1 1 d . . .
H18 H 0.7379 0.4504 0.1990 0.052 Uiso 1 1 calc R . .
C19 C 0.8395(6) 0.5764(5) 0.1703(3) 0.0516(15) Uani 1 1 d . . .
H19 H 0.8394 0.6207 0.2094 0.062 Uiso 1 1 calc R . .
C20 C 0.8994(4) 0.6128(4) 0.1207(3) 0.0385(12) Uani 1 1 d . . .
H20 H 0.9419 0.6815 0.1254 0.046 Uiso 1 1 calc R . .
C21 C 0.8976(4) 0.5490(4) 0.0637(3) 0.0377(12) Uani 1 1 d . . .
H21 H 0.9384 0.5743 0.0290 0.045 Uiso 1 1 calc R . .
C22 C 0.8371(4) 0.4485(4) 0.0567(2) 0.0317(10) Uani 1 1 d . . .
H22 H 0.8367 0.4054 0.0171 0.038 Uiso 1 1 calc R . .
C23 C 0.6299(4) 0.2527(4) 0.16662(19) 0.0231(8) Uani 1 1 d . . .
C24 C 0.5053(4) 0.2072(4) 0.16497(19) 0.0227(8) Uani 1 1 d . . .
C25 C 0.4625(4) 0.1220(4) 0.1213(2) 0.0263(9) Uani 1 1 d . . .
H25 H 0.5110 0.0956 0.0877 0.032 Uiso 1 1 calc R . .
C26 C 0.3499(4) 0.0761(4) 0.1267(2) 0.0302(10) Uani 1 1 d . . .
H26 H 0.3218 0.0163 0.0979 0.036 Uiso 1 1 calc R . .
C27 C 0.2782(4) 0.1180(4) 0.1746(2) 0.0278(9) Uani 1 1 d . . .
H27 H 0.2017 0.0852 0.1792 0.033 Uiso 1 1 calc R . .
C28 C 0.3175(4) 0.2079(4) 0.21616(19) 0.0242(9) Uani 1 1 d . . .
C29 C 0.4325(4) 0.2515(4) 0.2129(2) 0.0260(9) Uani 1 1 d . . .
H29 H 0.4612 0.3099 0.2424 0.031 Uiso 1 1 calc R . .
C30 C 0.2341(4) 0.2497(4) 0.2654(2) 0.0282(10) Uani 1 1 d . . .
C31 C 0.2795(4) 0.4764(4) 0.2348(2) 0.0282(9) Uani 1 1 d . . .
C32 C 0.1920(4) 0.4868(5) 0.1890(2) 0.0345(11) Uani 1 1 d . . .
H32 H 0.1147 0.4555 0.1932 0.041 Uiso 1 1 calc R . .
C33 C 0.2172(4) 0.5428(5) 0.1371(2) 0.0421(13) Uani 1 1 d . . .
H33 H 0.1572 0.5496 0.1057 0.051 Uiso 1 1 calc R . .
C34 C 0.3295(5) 0.5890(5) 0.1308(3) 0.0415(12) Uani 1 1 d . . .
H34 H 0.3471 0.6274 0.0953 0.050 Uiso 1 1 calc R . .
C35 C 0.4155(4) 0.5787(5) 0.1767(3) 0.0407(12) Uani 1 1 d . . .
H35 H 0.4930 0.6095 0.1721 0.049 Uiso 1 1 calc R . .
C36 C 0.3919(4) 0.5247(5) 0.2291(2) 0.0354(11) Uani 1 1 d . . .
H36 H 0.4515 0.5205 0.2610 0.042 Uiso 1 1 calc R . .
C37 C 0.0883(4) 0.4322(5) 0.3147(2) 0.0314(10) Uani 1 1 d . . .
C38 C -0.0065(4) 0.3571(5) 0.3176(2) 0.0377(12) Uani 1 1 d . . .
H38 H 0.0056 0.2808 0.3115 0.045 Uiso 1 1 calc R . .
C39 C -0.1203(4) 0.3955(6) 0.3296(2) 0.0441(15) Uani 1 1 d . . .
H39 H -0.1853 0.3445 0.3311 0.053 Uiso 1 1 calc R . .
C40 C -0.1392(4) 0.5049(6) 0.3391(2) 0.0461(14) Uani 1 1 d . . .
H40 H -0.2165 0.5297 0.3475 0.055 Uiso 1 1 calc R . .
C41 C -0.0449(4) 0.5792(5) 0.3365(2) 0.0424(13) Uani 1 1 d . . .
H41 H -0.0577 0.6554 0.3432 0.051 Uiso 1 1 calc R . .
C42 C 0.0680(4) 0.5435(5) 0.3242(2) 0.0376(12) Uani 1 1 d . . .
H42 H 0.1320 0.5954 0.3222 0.045 Uiso 1 1 calc R . .
C43 C 0.1184(5) 0.4394(6) 0.4845(3) 0.0511(16) Uani 1 1 d . . .
H43A H 0.0601 0.4242 0.4496 0.077 Uiso 1 1 calc R . .
H43B H 0.1389 0.5180 0.4901 0.077 Uiso 1 1 calc R . .
H43C H 0.0847 0.4166 0.5235 0.077 Uiso 1 1 calc R . .
C44 C 0.2272(4) 0.3777(5) 0.4699(2) 0.0411(13) Uani 1 1 d . . .
C45 C 0.2256(4) 0.2832(5) 0.4254(2) 0.0380(12) Uani 1 1 d . . .
H45 H 0.1525 0.2581 0.4050 0.046 Uiso 1 1 calc R . .
C46 C 0.3298(5) 0.2254(5) 0.4106(3) 0.0411(12) Uani 1 1 d . . .
H46 H 0.3256 0.1626 0.3808 0.049 Uiso 1 1 calc R . .
C47 C 0.4402(5) 0.2618(5) 0.4404(3) 0.0435(13) Uani 1 1 d . . .
C48 C 0.4407(5) 0.3547(5) 0.4860(3) 0.0434(13) Uani 1 1 d . . .
H48 H 0.5132 0.3792 0.5073 0.052 Uiso 1 1 calc R . .
C49 C 0.3398(5) 0.4098(5) 0.5001(2) 0.0394(12) Uani 1 1 d . . .
H49 H 0.3445 0.4712 0.5309 0.047 Uiso 1 1 calc R . .
C50 C 0.5550(6) 0.2054(6) 0.4273(4) 0.0628(18) Uani 1 1 d . . .
H50 H 0.6197 0.2632 0.4272 0.075 Uiso 1 1 calc R . .
C51 C 0.5799(8) 0.1377(7) 0.4837(5) 0.085(3) Uani 1 1 d . . .
H51A H 0.5982 0.1874 0.5218 0.128 Uiso 1 1 calc R . .
H51B H 0.6477 0.0916 0.4744 0.128 Uiso 1 1 calc R . .
H51C H 0.5098 0.0914 0.4906 0.128 Uiso 1 1 calc R . .
C52 C 0.5542(8) 0.1358(8) 0.3634(5) 0.094(3) Uani 1 1 d . . .
H52A H 0.4953 0.0752 0.3635 0.140 Uiso 1 1 calc R . .
H52B H 0.6330 0.1065 0.3564 0.140 Uiso 1 1 calc R . .
H52C H 0.5339 0.1814 0.3296 0.140 Uiso 1 1 calc R . .
C53 C 0.5994(7) 0.7386(7) 0.3579(4) 0.074(2) Uani 1 1 d . . .
H53A H 0.5795 0.6703 0.3773 0.089 Uiso 1 1 calc R . .
H53B H 0.5268 0.7812 0.3561 0.089 Uiso 1 1 calc R . .
Cl5 Cl 0.6502(2) 0.7070(2) 0.28170(11) 0.0906(7) Uani 1 1 d . . .
Cl6 Cl 0.7108(3) 0.8157(2) 0.40403(12) 0.1054(9) Uani 1 1 d . . .

loop_
_atom_site_aniso_label
_atom_site_aniso_U_11
_atom_site_aniso_U_22
_atom_site_aniso_U_33
_atom_site_aniso_U_23
_atom_site_aniso_U_13
_atom_site_aniso_U_12
Ru1 0.01176(16) 0.0329(2) 0.02386(18) -0.00314(13) -0.00209(12) 0.00360(13)
Ru2 0.01582(17) 0.0414(2) 0.02696(19) -0.00024(15) -0.00206(13) -0.00326(15)
Cl1 0.0203(5) 0.0442(7) 0.0268(5) 0.0011(4) 0.0022(4) 0.0059(4)
Cl2 0.0181(5) 0.0353(6) 0.0310(5) -0.0053(4) -0.0032(4) 0.0004(4)
Cl3 0.0144(5) 0.0508(7) 0.0317(5) 0.0001(5) -0.0028(4) -0.0006(4)
Cl4 0.0277(6) 0.0444(7) 0.0397(6) -0.0031(5) -0.0063(5) 0.0031(5)
P1 0.0117(4) 0.0295(6) 0.0219(5) 0.0009(4) -0.0002(4) 0.0019(4)
P2 0.0121(5) 0.0411(7) 0.0240(5) -0.0016(4) 0.0017(4) -0.0022(4)
O1 0.0174(14) 0.0432(19) 0.0240(15) 0.0006(13) 0.0002(11) 0.0000(13)
O2 0.0261(17) 0.049(2) 0.0372(19) -0.0041(15) 0.0096(14) -0.0153(16)
C1 0.028(3) 0.069(4) 0.087(5) 0.047(4) -0.024(3) -0.019(3)
C2 0.014(2) 0.039(3) 0.046(3) 0.004(2) -0.0155(18) 0.0014(18)
C3 0.0118(18) 0.041(3) 0.031(2) -0.0065(18) -0.0006(15) 0.0032(17)
C4 0.024(2) 0.034(3) 0.039(3) 0.006(2) -0.0123(18) 0.0038(19)
C5 0.020(2) 0.091(5) 0.028(2) 0.019(3) -0.0022(18) 0.002(3)
C6 0.020(2) 0.093(5) 0.032(3) -0.018(3) -0.0076(19) 0.018(3)
C7 0.028(3) 0.045(3) 0.060(3) -0.026(3) -0.029(2) 0.017(2)
C8 0.031(4) 0.051(7) 0.045(5) 0.014(5) -0.001(3) -0.002(5)
C9 0.056(6) 0.060(6) 0.064(6) 0.032(5) 0.019(4) 0.007(5)
C10 0.053(5) 0.061(6) 0.060(5) 0.028(4) -0.008(4) 0.004(4)
C8A 0.031(4) 0.051(7) 0.045(5) 0.014(5) -0.001(3) -0.002(5)
C9A 0.056(6) 0.060(6) 0.064(6) 0.032(5) 0.019(4) 0.007(5)
C10A 0.053(5) 0.061(6) 0.060(5) 0.028(4) -0.008(4) 0.004(4)
C11 0.0102(17) 0.036(2) 0.028(2) 0.0069(17) 0.0004(15) 0.0007(16)
C12 0.019(2) 0.035(3) 0.030(2) 0.0054(18) -0.0021(16) 0.0008(18)
C13 0.017(2) 0.037(3) 0.045(3) 0.010(2) -0.0035(18) 0.0043(18)
C14 0.017(2) 0.047(3) 0.041(3) 0.016(2) -0.0114(18) -0.004(2)
C15 0.024(2) 0.046(3) 0.031(2) 0.007(2) -0.0079(18) -0.006(2)
C16 0.0169(19) 0.039(3) 0.028(2) 0.0067(18) 0.0003(16) -0.0039(18)
C17 0.0139(18) 0.023(2) 0.030(2) 0.0066(16) -0.0035(15) 0.0019(15)
C18 0.054(3) 0.048(3) 0.028(2) 0.003(2) 0.005(2) -0.013(3)
C19 0.074(4) 0.046(3) 0.033(3) 0.000(2) -0.008(3) -0.016(3)
C20 0.026(2) 0.031(3) 0.059(3) 0.012(2) -0.008(2) -0.005(2)
C21 0.024(2) 0.034(3) 0.059(3) 0.016(2) 0.012(2) 0.010(2)
C22 0.024(2) 0.036(3) 0.037(2) 0.0046(19) 0.0060(18) 0.0061(19)
C23 0.0172(19) 0.028(2) 0.024(2) 0.0019(16) 0.0016(15) 0.0050(16)
C24 0.0150(18) 0.028(2) 0.026(2) 0.0048(16) -0.0006(15) 0.0017(16)
C25 0.019(2) 0.033(2) 0.026(2) -0.0002(17) 0.0016(16) 0.0043(18)
C26 0.023(2) 0.036(3) 0.029(2) -0.0030(18) -0.0037(17) -0.0019(19)
C27 0.0136(18) 0.040(3) 0.029(2) 0.0017(18) -0.0030(15) 0.0012(18)
C28 0.0166(19) 0.033(2) 0.023(2) 0.0041(16) 0.0009(15) -0.0014(17)
C29 0.0165(19) 0.036(3) 0.024(2) -0.0039(17) -0.0013(15) 0.0006(17)
C30 0.0130(18) 0.043(3) 0.028(2) -0.0008(18) 0.0006(15) -0.0024(18)
C31 0.019(2) 0.037(3) 0.027(2) -0.0030(18) 0.0030(16) 0.0000(18)
C32 0.019(2) 0.054(3) 0.030(2) 0.001(2) -0.0014(17) -0.004(2)
C33 0.027(2) 0.068(4) 0.032(3) 0.007(2) -0.0075(19) -0.005(2)
C34 0.031(3) 0.052(3) 0.042(3) 0.011(2) 0.000(2) -0.003(2)
C35 0.022(2) 0.056(3) 0.045(3) 0.015(2) 0.004(2) -0.008(2)
C36 0.017(2) 0.049(3) 0.040(3) 0.009(2) -0.0022(18) -0.001(2)
C37 0.0139(19) 0.056(3) 0.024(2) 0.001(2) -0.0003(15) -0.002(2)
C38 0.016(2) 0.065(4) 0.030(2) -0.004(2) 0.0023(17) -0.004(2)
C39 0.012(2) 0.088(5) 0.031(3) -0.002(3) 0.0027(17) -0.005(2)
C40 0.019(2) 0.084(5) 0.036(3) 0.000(3) 0.0042(19) 0.010(3)
C41 0.025(2) 0.068(4) 0.035(3) 0.003(2) 0.0017(19) 0.014(2)
C42 0.023(2) 0.056(3) 0.033(3) -0.001(2) 0.0007(18) 0.001(2)
C43 0.034(3) 0.087(5) 0.033(3) 0.006(3) 0.006(2) 0.007(3)
C44 0.027(2) 0.066(4) 0.031(2) 0.005(2) 0.0023(19) -0.006(2)
C45 0.026(2) 0.050(3) 0.038(3) 0.006(2) -0.0018(19) -0.012(2)
C46 0.034(3) 0.040(3) 0.049(3) 0.006(2) -0.001(2) -0.008(2)
C47 0.031(3) 0.043(3) 0.058(3) 0.016(3) -0.006(2) 0.000(2)
C48 0.031(3) 0.058(4) 0.041(3) 0.013(2) -0.010(2) -0.007(2)
C49 0.043(3) 0.045(3) 0.029(2) 0.002(2) -0.005(2) -0.003(2)
C50 0.038(3) 0.060(4) 0.094(5) 0.020(4) -0.002(3) 0.013(3)
C51 0.070(5) 0.070(5) 0.122(7) 0.038(5) 0.000(5) 0.023(4)
C52 0.072(6) 0.082(6) 0.125(8) -0.013(5) 0.002(5) 0.040(5)
C53 0.053(4) 0.094(6) 0.078(5) 0.023(4) 0.006(4) -0.001(4)
Cl5 0.0921(16) 0.1003(17) 0.0783(13) 0.0213(12) 0.0018(11) -0.0422(13)
Cl6 0.137(2) 0.0881(17) 0.0877(16) 0.0123(12) -0.0009(15) -0.0485(16)

loop_
_atom_type_symbol
_atom_type_description
_atom_type_scat_dispersion_real
_atom_type_scat_dispersion_imag
_atom_type_scat_source
C C 0.0033 0.0016 'International Tables Vol C Tables 4.2.6.8 and 6.1.1.4'
H H 0.0000 0.0000 'International Tables Vol C Tables 4.2.6.8 and 6.1.1.4'
O O 0.0106 0.0060 'International Tables Vol C Tables 4.2.6.8 and 6.1.1.4'
P P 0.1023 0.0942 'International Tables Vol C Tables 4.2.6.8 and 6.1.1.4'
Cl Cl 0.1484 0.1585 'International Tables Vol C Tables 4.2.6.8 and 6.1.1.4'
Ru Ru -1.2594 0.8363 'International Tables Vol C Tables 4.2.6.8 and 6.1.1.4'

loop_
_geom_angle_atom_site_label_1
_geom_angle_atom_site_label_2
_geom_angle_atom_site_label_3
_geom_angle
C6 Ru1 C7 38.2(2)
C6 Ru1 C5 36.8(2)
C7 Ru1 C5 67.7(2)
C6 Ru1 C2 67.9(2)
C7 Ru1 C2 37.2(2)
C5 Ru1 C2 80.30(19)
C6 Ru1 C4 66.1(2)
C7 Ru1 C4 78.44(19)
C5 Ru1 C4 37.3(2)
C2 Ru1 C4 66.58(18)
C6 Ru1 C3 78.51(17)
C7 Ru1 C3 66.49(17)
C5 Ru1 C3 66.74(18)
C2 Ru1 C3 37.31(18)
C4 Ru1 C3 36.07(18)
C6 Ru1 P1 91.54(15)
C7 Ru1 P1 94.10(14)
C5 Ru1 P1 115.23(15)
C2 Ru1 P1 121.50(14)
C4 Ru1 P1 152.34(13)
C3 Ru1 P1 158.76(12)
C6 Ru1 Cl2 120.00(19)
C7 Ru1 Cl2 157.78(19)
C5 Ru1 Cl2 90.75(16)
C2 Ru1 Cl2 148.13(14)
C4 Ru1 Cl2 87.83(13)
C3 Ru1 Cl2 111.21(12)
P1 Ru1 Cl2 90.03(5)
C6 Ru1 Cl1 151.0(2)
C7 Ru1 Cl1 113.14(19)
C5 Ru1 Cl1 158.65(15)
C2 Ru1 Cl1 88.80(14)
C4 Ru1 Cl1 121.38(13)
C3 Ru1 Cl1 93.56(12)
P1 Ru1 Cl1 86.12(4)
Cl2 Ru1 Cl1 88.91(4)
C45 Ru2 C44 38.2(2)
C45 Ru2 C46 37.9(2)
C44 Ru2 C46 68.9(2)
C45 Ru2 C49 67.30(19)
C44 Ru2 C49 38.00(19)
C46 Ru2 C49 79.0(2)
C45 Ru2 C48 78.6(2)
C44 Ru2 C48 67.2(2)
C46 Ru2 C48 66.3(2)
C49 Ru2 C48 35.8(2)
C45 Ru2 C47 67.7(2)
C44 Ru2 C47 81.1(2)
C46 Ru2 C47 37.15(19)
C49 Ru2 C47 66.4(2)
C48 Ru2 C47 37.0(2)
C45 Ru2 P2 86.82(14)
C44 Ru2 P2 105.79(14)
C46 Ru2 P2 97.14(15)
C49 Ru2 P2 142.76(15)
C48 Ru2 P2 163.33(15)
C47 Ru2 P2 129.00(16)
C45 Ru2 Cl4 124.92(16)
C44 Ru2 Cl4 93.74(17)
C46 Ru2 Cl4 162.32(15)
C49 Ru2 Cl4 89.56(15)
C48 Ru2 Cl4 111.20(16)
C47 Ru2 Cl4 147.06(16)
P2 Ru2 Cl4 83.79(4)
C45 Ru2 Cl3 147.91(16)
C44 Ru2 Cl3 157.76(14)
C46 Ru2 Cl3 110.21(15)
C49 Ru2 Cl3 119.87(14)
C48 Ru2 Cl3 91.75(14)
C47 Ru2 Cl3 86.09(15)
P2 Ru2 Cl3 96.40(4)
Cl4 Ru2 Cl3 87.14(5)
C11 P1 C17 103.5(2)
C11 P1 C23 103.24(19)
C17 P1 C23 102.12(19)
C11 P1 Ru1 123.72(15)
C17 P1 Ru1 110.67(13)
C23 P1 Ru1 111.26(14)
C31 P2 C37 101.0(2)
C31 P2 C30 104.8(2)
C37 P2 C30 104.8(2)
C31 P2 Ru2 125.17(15)
C37 P2 Ru2 112.04(14)
C30 P2 Ru2 107.22(15)
C2 C1 H1A 109.5
C2 C1 H1B 109.5
H1A C1 H1B 109.5
C2 C1 H1C 109.5
H1A C1 H1C 109.5
H1B C1 H1C 109.5
C7 C2 C3 117.8(5)
C7 C2 C1 122.3(6)
C3 C2 C1 119.9(5)
C7 C2 Ru1 69.9(3)
C3 C2 Ru1 72.0(2)
C1 C2 Ru1 129.7(3)
C4 C3 C2 120.8(4)
C4 C3 Ru1 71.6(3)
C2 C3 Ru1 70.7(2)
C4 C3 H3 119.6
C2 C3 H3 119.6
Ru1 C3 H3 130.8
C3 C4 C5 121.6(5)
C3 C4 Ru1 72.3(3)
C5 C4 Ru1 70.6(3)
C3 C4 H4 119.2
C5 C4 H4 119.2
Ru1 C4 H4 130.6
C6 C5 C4 118.0(5)
C6 C5 C8A 101.8(7)
C4 C5 C8A 140.3(8)
C6 C5 C8 131.7(6)
C4 C5 C8 110.3(6)
C6 C5 Ru1 70.3(3)
C4 C5 Ru1 72.1(3)
C8A C5 Ru1 126.6(6)
C8 C5 Ru1 130.9(4)
C5 C6 C7 121.3(5)
C5 C6 Ru1 72.9(3)
C7 C6 Ru1 71.1(3)
C5 C6 H6 119.4
C7 C6 H6 119.4
Ru1 C6 H6 129.0
C2 C7 C6 120.6(5)
C2 C7 Ru1 72.9(3)
C6 C7 Ru1 70.7(3)
C2 C7 H7 119.7
C6 C7 H7 119.7
Ru1 C7 H7 129.0
C9 C8 C10 111.2(9)
C9 C8 C5 113.2(8)
C10 C8 C5 109.4(7)
C9 C8 H8 107.6
C10 C8 H8 107.6
C5 C8 H8 107.6
C8 C9 H9A 109.5
C8 C9 H9B 109.5
H9A C9 H9B 109.5
C8 C9 H9C 109.5
H9A C9 H9C 109.5
H9B C9 H9C 109.5
C8 C10 H10A 109.5
C8 C10 H10B 109.5
H10A C10 H10B 109.5
C8 C10 H10C 109.5
H10A C10 H10C 109.5
H10B C10 H10C 109.5
C5 C8A C9A 100.6(10)
C5 C8A C10A 112.4(10)
C9A C8A C10A 112.1(13)
C5 C8A H8A 110.5
C9A C8A H8A 110.5
C10A C8A H8A 110.5
C8A C9A H9A1 109.5
C8A C9A H9A2 109.5
H9A1 C9A H9A2 109.5
C8A C9A H9A3 109.5
H9A1 C9A H9A3 109.5
H9A2 C9A H9A3 109.5
C8A C10A H10D 109.5
C8A C10A H10E 109.5
H10D C10A H10E 109.5
C8A C10A H10F 109.5
H10D C10A H10F 109.5
H10E C10A H10F 109.5
C12 C11 C16 119.7(4)
C12 C11 P1 118.2(3)
C16 C11 P1 122.0(3)
C11 C12 C13 120.0(4)
C11 C12 H12 120.0
C13 C12 H12 120.0
C14 C13 C12 120.2(5)
C14 C13 H13 119.9
C12 C13 H13 119.9
C13 C14 C15 120.0(4)
C13 C14 H14 120.0
C15 C14 H14 120.0
C14 C15 C16 120.5(5)
C14 C15 H15 119.7
C16 C15 H15 119.7
C15 C16 C11 119.6(5)
C15 C16 H16 120.2
C11 C16 H16 120.2
C18 C17 C22 118.3(4)
C18 C17 P1 126.6(4)
C22 C17 P1 114.9(3)
C17 C18 C19 120.4(5)
C17 C18 H18 119.8
C19 C18 H18 119.8
C20 C19 C18 120.6(5)
C20 C19 H19 119.7
C18 C19 H19 119.7
C19 C20 C21 119.4(5)
C19 C20 H20 120.3
C21 C20 H20 120.3
C20 C21 C22 120.6(5)
C20 C21 H21 119.7
C22 C21 H21 119.7
C21 C22 C17 120.7(5)
C21 C22 H22 119.7
C17 C22 H22 119.7
O1 C23 C24 120.6(4)
O1 C23 P1 117.9(3)
C24 C23 P1 121.5(3)
C25 C24 C29 120.6(4)
C25 C24 C23 123.4(4)
C29 C24 C23 115.9(4)
C26 C25 C24 120.3(4)
C26 C25 H25 119.9
C24 C25 H25 119.9
C25 C26 C27 119.4(4)
C25 C26 H26 120.3
C27 C26 H26 120.3
C26 C27 C28 120.7(4)
C26 C27 H27 119.6
C28 C27 H27 119.6
C29 C28 C27 120.2(4)
C29 C28 C30 122.3(4)
C27 C28 C30 117.4(4)
C28 C29 C24 118.6(4)
C28 C29 H29 120.7
C24 C29 H29 120.7
O2 C30 C28 119.3(4)
O2 C30 P2 119.1(3)
C28 C30 P2 121.6(3)
C32 C31 C36 119.7(4)
C32 C31 P2 118.6(3)
C36 C31 P2 121.7(4)
C33 C32 C31 120.1(4)
C33 C32 H32 119.9
C31 C32 H32 119.9
C34 C33 C32 120.1(5)
C34 C33 H33 119.9
C32 C33 H33 119.9
C35 C34 C33 119.3(5)
C35 C34 H34 120.3
C33 C34 H34 120.3
C36 C35 C34 121.5(5)
C36 C35 H35 119.3
C34 C35 H35 119.3
C35 C36 C31 119.3(4)
C35 C36 H36 120.4
C31 C36 H36 120.4
C42 C37 C38 119.1(4)
C42 C37 P2 115.9(4)
C38 C37 P2 125.0(4)
C37 C38 C39 119.3(6)
C37 C38 H38 120.4
C39 C38 H38 120.4
C40 C39 C38 121.2(5)
C40 C39 H39 119.4
C38 C39 H39 119.4
C39 C40 C41 119.5(5)
C39 C40 H40 120.3
C41 C40 H40 120.3
C40 C41 C42 120.5(6)
C40 C41 H41 119.7
C42 C41 H41 119.7
C41 C42 C37 120.4(5)
C41 C42 H42 119.8
C37 C42 H42 119.8
C44 C43 H43A 109.5
C44 C43 H43B 109.5
H43A C43 H43B 109.5
C44 C43 H43C 109.5
H43A C43 H43C 109.5
H43B C43 H43C 109.5
C45 C44 C49 116.1(5)
C45 C44 C43 122.2(5)
C49 C44 C43 121.8(5)
C45 C44 Ru2 69.8(3)
C49 C44 Ru2 71.9(3)
C43 C44 Ru2 128.6(4)
C46 C45 C44 122.2(5)
C46 C45 Ru2 72.8(3)
C44 C45 Ru2 72.1(3)
C46 C45 H45 118.9
C44 C45 H45 118.9
Ru2 C45 H45 128.6
C47 C46 C45 119.9(5)
C47 C46 Ru2 73.0(3)
C45 C46 Ru2 69.3(3)
C47 C46 H46 120.0
C45 C46 H46 120.0
Ru2 C46 H46 130.2
C46 C47 C48 117.7(5)
C46 C47 C50 123.3(6)
C48 C47 C50 119.0(5)
C46 C47 Ru2 69.9(3)
C48 C47 Ru2 71.3(3)
C50 C47 Ru2 131.4(4)
C49 C48 C47 122.0(5)
C49 C48 Ru2 71.0(3)
C47 C48 Ru2 71.7(3)
C49 C48 H48 119.0
C47 C48 H48 119.0
Ru2 C48 H48 131.3
C48 C49 C44 122.1(5)
C48 C49 Ru2 73.2(3)
C44 C49 Ru2 70.1(3)
C48 C49 H49 118.9
C44 C49 H49 118.9
Ru2 C49 H49 130.5
C47 C50 C52 113.6(6)
C47 C50 C51 106.8(6)
C52 C50 C51 112.7(7)
C47 C50 H50 107.9
C52 C50 H50 107.9
C51 C50 H50 107.9
C50 C51 H51A 109.5
C50 C51 H51B 109.5
H51A C51 H51B 109.5
C50 C51 H51C 109.5
H51A C51 H51C 109.5
H51B C51 H51C 109.5
C50 C52 H52A 109.5
C50 C52 H52B 109.5
H52A C52 H52B 109.5
C50 C52 H52C 109.5
H52A C52 H52C 109.5
H52B C52 H52C 109.5
Cl5 C53 Cl6 109.4(4)
Cl5 C53 H53A 109.8
Cl6 C53 H53A 109.8
Cl5 C53 H53B 109.8
Cl6 C53 H53B 109.8
H53A C53 H53B 108.2

loop_
_geom_bond_atom_site_label_1
_geom_bond_atom_site_label_2
_geom_bond_distance
Ru1 C6 2.177(5)
Ru1 C7 2.183(5)
Ru1 C5 2.210(5)
Ru1 C2 2.222(4)
Ru1 C4 2.230(5)
Ru1 C3 2.239(4)
Ru1 P1 2.3505(13)
Ru1 Cl2 2.4012(12)
Ru1 Cl1 2.4207(14)
Ru2 C45 2.162(5)
Ru2 C44 2.192(5)
Ru2 C46 2.209(6)
Ru2 C49 2.215(5)
Ru2 C48 2.244(5)
Ru2 C47 2.250(6)
Ru2 P2 2.3554(13)
Ru2 Cl4 2.4057(16)
Ru2 Cl3 2.4131(13)
P1 C11 1.827(4)
P1 C17 1.836(4)
P1 C23 1.892(4)
P2 C31 1.839(5)
P2 C37 1.849(5)
P2 C30 1.881(5)
O1 C23 1.206(5)
O2 C30 1.227(6)
C1 C2 1.485(7)
C1 H1A 0.9800
C1 H1B 0.9800
C1 H1C 0.9800
C2 C7 1.405(8)
C2 C3 1.427(7)
C3 C4 1.384(7)
C3 H3 0.9500
C4 C5 1.420(7)
C4 H4 0.9500
C5 C6 1.384(9)
C5 C8A 1.494(12)
C5 C8 1.573(10)
C6 C7 1.425(9)
C6 H6 0.9500
C7 H7 0.9500
C8 C9 1.497(11)
C8 C10 1.543(11)
C8 H8 1.0000
C9 H9A 0.9800
C9 H9B 0.9800
C9 H9C 0.9800
C10 H10A 0.9800
C10 H10B 0.9800
C10 H10C 0.9800
C8A C9A 1.518(14)
C8A C10A 1.522(13)
C8A H8A 1.0000
C9A H9A1 0.9800
C9A H9A2 0.9800
C9A H9A3 0.9800
C10A H10D 0.9800
C10A H10E 0.9800
C10A H10F 0.9800
C11 C12 1.386(6)
C11 C16 1.397(6)
C12 C13 1.389(6)
C12 H12 0.9500
C13 C14 1.378(7)
C13 H13 0.9500
C14 C15 1.381(7)
C14 H14 0.9500
C15 C16 1.385(6)
C15 H15 0.9500
C16 H16 0.9500
C17 C18 1.389(7)
C17 C22 1.392(6)
C18 C19 1.394(8)
C18 H18 0.9500
C19 C20 1.369(8)
C19 H19 0.9500
C20 C21 1.378(8)
C20 H20 0.9500
C21 C22 1.382(7)
C21 H21 0.9500
C22 H22 0.9500
C23 C24 1.492(6)
C24 C25 1.395(6)
C24 C29 1.405(6)
C25 C26 1.383(6)
C25 H25 0.9500
C26 C27 1.388(6)
C26 H26 0.9500
C27 C28 1.400(6)
C27 H27 0.9500
C28 C29 1.390(6)
C28 C30 1.492(6)
C29 H29 0.9500
C31 C32 1.388(6)
C31 C36 1.393(6)
C32 C33 1.384(7)
C32 H32 0.9500
C33 C34 1.384(7)
C33 H33 0.9500
C34 C35 1.377(7)
C34 H34 0.9500
C35 C36 1.375(7)
C35 H35 0.9500
C36 H36 0.9500
C37 C42 1.391(8)
C37 C38 1.392(7)
C38 C39 1.404(7)
C38 H38 0.9500
C39 C40 1.364(9)
C39 H39 0.9500
C40 C41 1.381(8)
C40 H40 0.9500
C41 C42 1.385(7)
C41 H41 0.9500
C42 H42 0.9500
C43 C44 1.489(8)
C43 H43A 0.9800
C43 H43B 0.9800
C43 H43C 0.9800
C44 C45 1.424(8)
C44 C49 1.435(7)
C45 C46 1.421(8)
C45 H45 0.9500
C46 C47 1.421(7)
C46 H46 0.9500
C47 C48 1.426(8)
C47 C50 1.509(8)
C48 C49 1.370(8)
C48 H48 0.9500
C49 H49 0.9500
C50 C52 1.535(11)
C50 C51 1.549(10)
C50 H50 1.0000
C51 H51A 0.9800
C51 H51B 0.9800
C51 H51C 0.9800
C52 H52A 0.9800
C52 H52B 0.9800
C52 H52C 0.9800
C53 Cl5 1.745(8)
C53 Cl6 1.766(8)
C53 H53A 0.9900
C53 H53B 0.9900

loop_
_platon_squeeze_void_nr
_platon_squeeze_void_average_x
_platon_squeeze_void_average_y
_platon_squeeze_void_average_z
_platon_squeeze_void_volume
_platon_squeeze_void_count_electrons
_platon_squeeze_void_content
1 0.000 0.000 0.500 523 150 ' '
